data_7105622
loop_
_publ_author_name
'Yang, Li'
'Luo, Liang'
'Zhang, Shuai'
'Su, Xiaoyu'
'Lan, Jingbo'
'Chen, Chi-Tien'
'You, Jingsong'

_publ_section_title
;
 Self-assembly from metal-organic vesicles to globular networks:
 metallogel-mediated phenylation of indole with phenyl boronic acid.
;
_journal_issue 22
_journal_name_full 'Chemical communications (Cambridge, England)'
_journal_page_first 3938
_journal_page_last 3940
_journal_paper_doi 10.1039/c0cc00112k
_journal_volume 46
_journal_year 2010
_chemical_formula_moiety 'C28 H26 Cl6 N8 O2 Pd2, 3.5(C2 H6 O S)'
_chemical_formula_sum 'C35 H47 Cl6 N8 O5.5 Pd2 S3.5'
_chemical_formula_weight 1205.52
_space_group_IT_number 2
_symmetry_cell_setting triclinic
_symmetry_Int_Tables_number 2
_symmetry_space_group_name_Hall '-P 1'
_symmetry_space_group_name_H-M 'P -1'
_atom_sites_solution_hydrogens geom
_atom_sites_solution_primary direct
_atom_sites_solution_secondary difmap
_audit_creation_method SHELXL-97
_cell_angle_alpha 94.927(2)
_cell_angle_beta 112.740(4)
_cell_angle_gamma 99.666(3)
_cell_formula_units_Z 1
_cell_length_a 10.4624(5)
_cell_length_b 10.9371(3)
_cell_length_c 11.9010(4)
_cell_measurement_reflns_used 8744
_cell_measurement_temperature 100(2)
_cell_measurement_theta_max 29.1229
_cell_measurement_theta_min 2.8974
_cell_volume 1220.98(9)
_computing_cell_refinement
;
CrysAlis RED, Oxford Diffraction Ltd.,
Version 1.171.32.29 (release 10-06-2008 CrysAlis171 .NET)
(compiled Jun 10 2008,16:49:55)
;
_computing_data_collection
;
CrysAlis CCD, Oxford Diffraction Ltd.,
Version 1.171.32.29 (release 10-06-2008 CrysAlis171 .NET)
(compiled Jun 10 2008,16:49:55)
;
_computing_data_reduction
;
CrysAlis RED, Oxford Diffraction Ltd.,
Version 1.171.32.29 (release 10-06-2008 CrysAlis171 .NET)
(compiled Jun 10 2008,16:49:55)
;
_computing_molecular_graphics 'Bruker SHELXTL'
_computing_publication_material 'Bruker SHELXTL'
_computing_structure_refinement 'SHELXL-97 (Sheldrick, 1997)'
_computing_structure_solution 'SHELXS-97 (Sheldrick, 1990)'
_diffrn_ambient_temperature 100(2)
_diffrn_measured_fraction_theta_full 0.994
_diffrn_measured_fraction_theta_max 0.846
_diffrn_measurement_device_type 'CCD detector'
_diffrn_measurement_method 'omega scan'
_diffrn_radiation_monochromator graphite
_diffrn_radiation_probe x-ray
_diffrn_radiation_type MoK\a
_diffrn_radiation_wavelength 0.71073
_diffrn_reflns_av_R_equivalents 0.0163
_diffrn_reflns_av_sigmaI/netI 0.0237
_diffrn_reflns_limit_h_max 13
_diffrn_reflns_limit_h_min -13
_diffrn_reflns_limit_k_max 14
_diffrn_reflns_limit_k_min -14
_diffrn_reflns_limit_l_max 16
_diffrn_reflns_limit_l_min -15
_diffrn_reflns_number 11094
_diffrn_reflns_theta_full 25.00
_diffrn_reflns_theta_max 29.17
_diffrn_reflns_theta_min 2.90
_diffrn_source 'fine-focus sealed tube'
_exptl_absorpt_coefficient_mu 1.263
_exptl_absorpt_correction_T_max 1.00000
_exptl_absorpt_correction_T_min 0.83852
_exptl_absorpt_correction_type multi-scan
_exptl_absorpt_process_details
;
CrysAlis RED, Oxford Diffraction Ltd.,
Version 1.171.32.29 (release 10-06-2008 CrysAlis171 .NET)
(compiled Jun 10 2008,16:49:55)
Empirical absorption correction using spherical harmonics,
implemented in SCALE3 ABSPACK scaling algorithm.
;
_exptl_crystal_colour brown
_exptl_crystal_density_diffrn 1.640
_exptl_crystal_density_method 'not measured'
_exptl_crystal_description parallelepiped
_exptl_crystal_F_000 607
_exptl_crystal_size_max 0.43
_exptl_crystal_size_mid 0.40
_exptl_crystal_size_min 0.25
_refine_diff_density_max 1.968
_refine_diff_density_min -1.848
_refine_diff_density_rms 0.109
_refine_ls_extinction_method none
_refine_ls_goodness_of_fit_ref 1.178
_refine_ls_hydrogen_treatment constr
_refine_ls_matrix_type full
_refine_ls_number_parameters 281
_refine_ls_number_reflns 5565
_refine_ls_number_restraints 0
_refine_ls_restrained_S_all 1.178
_refine_ls_R_factor_all 0.0399
_refine_ls_R_factor_gt 0.0349
_refine_ls_shift/su_max 0.002
_refine_ls_shift/su_mean 0.000
_refine_ls_structure_factor_coef Fsqd
_refine_ls_weighting_details 'calc w=1/[\s^2^(Fo^2^)+(0.0900P)^2^+0.0000P] where P=(Fo^2^+2Fc^2^)/3'
_refine_ls_weighting_scheme calc
_refine_ls_wR_factor_gt 0.1257
_refine_ls_wR_factor_ref 0.1289
_reflns_number_gt 4957
_reflns_number_total 5565
_reflns_threshold_expression >2sigma(I)
_cod_data_source_file c0cc00112k.txt
_cod_data_source_block xray2
_cod_depositor_comments
;
The following automatic conversions were performed:

'_refine_ls_hydrogen_treatment' value 'constro' was replaced with the
value 'constr' as specified in the replacement file
'src/cod-tools/trunk/data/replacement-values/replacement_values.lst'.

Automatic conversion script
Id: cif_fix_values 5376 2017-05-30 11:51:03Z andrius 
;
_cod_original_cell_volume 1220.98(8)
_cod_original_formula_sum 'C35 H47 Cl6 N8 O5.50 Pd2 S3.50'
_cod_database_code 7105622

loop_
_symmetry_equiv_pos_as_xyz
'x, y, z'
'-x, -y, -z'

loop_
_atom_site_label
_atom_site_type_symbol
_atom_site_fract_x
_atom_site_fract_y
_atom_site_fract_z
_atom_site_U_iso_or_equiv
_atom_site_adp_type
_atom_site_occupancy
_atom_site_symmetry_multiplicity
_atom_site_calc_flag
_atom_site_refinement_flags
_atom_site_disorder_assembly
_atom_site_disorder_group
Pd Pd 1.16602(2) 0.813374(18) 1.702932(18) 0.01202(10) Uani 1 1 d . . .
Cl1 Cl 0.98433(8) 0.73714(7) 1.75832(7) 0.01866(17) Uani 1 1 d . . .
Cl2 Cl 1.35496(8) 0.88564(7) 1.65485(7) 0.01936(17) Uani 1 1 d . . .
Cl3 Cl 1.20590(10) 1.56770(9) 2.14479(8) 0.0313(2) Uani 1 1 d . . .
O1 O 1.4008(2) 1.30288(19) 1.8123(2) 0.0183(5) Uani 1 1 d . . .
H0A H 1.3777 1.3285 1.7441 0.027 Uiso 1 1 calc R . .
N1 N 1.2644(3) 0.9324(2) 1.8653(2) 0.0153(5) Uani 1 1 d . . .
N2 N 1.3846(3) 1.1066(2) 1.9955(2) 0.0161(5) Uani 1 1 d . . .
N3 N 1.0977(3) 1.4205(2) 1.6318(2) 0.0143(5) Uani 1 1 d . . .
N4 N 0.9343(3) 1.3007(2) 1.4639(2) 0.0151(5) Uani 1 1 d . . .
C1 C 1.2564(3) 0.9194(3) 1.9773(3) 0.0189(6) Uani 1 1 d . . .
H1B H 1.2077 0.8471 1.9947 0.023 Uiso 1 1 calc R . .
C2 C 1.3309(4) 1.0287(3) 2.0585(3) 0.0196(6) Uani 1 1 d . . .
H2A H 1.3429 1.0468 2.1419 0.024 Uiso 1 1 calc R . .
C3 C 1.3424(3) 1.0456(3) 1.8799(3) 0.0163(6) Uani 1 1 d . . .
H3A H 1.3654 1.0793 1.8174 0.020 Uiso 1 1 calc R . .
C4 C 1.4705(3) 1.2365(3) 2.0440(3) 0.0179(6) Uani 1 1 d . . .
H4A H 1.5485 1.2483 2.0157 0.021 Uiso 1 1 calc R . .
H4B H 1.5138 1.2487 2.1354 0.021 Uiso 1 1 calc R . .
C5 C 1.3833(3) 1.3352(3) 2.0025(3) 0.0155(6) Uani 1 1 d . . .
C6 C 1.3368(4) 1.3960(3) 2.0816(3) 0.0195(6) Uani 1 1 d . . .
H6A H 1.3568 1.3741 2.1613 0.023 Uiso 1 1 calc R . .
C7 C 1.2611(4) 1.4887(3) 2.0447(3) 0.0195(6) Uani 1 1 d . . .
C8 C 1.2308(3) 1.5208(3) 1.9288(3) 0.0165(6) Uani 1 1 d . . .
H8A H 1.1790 1.5844 1.9043 0.020 Uiso 1 1 calc R . .
C9 C 1.2759(3) 1.4605(3) 1.8478(3) 0.0144(6) Uani 1 1 d . . .
C10 C 1.3530(3) 1.3671(3) 1.8848(3) 0.0145(6) Uani 1 1 d . . .
C11 C 1.2365(3) 1.4969(3) 1.7207(3) 0.0156(6) Uani 1 1 d . . .
H11A H 1.2326 1.5870 1.7260 0.019 Uiso 1 1 calc R . .
H11B H 1.3105 1.4852 1.6910 0.019 Uiso 1 1 calc R . .
C12 C 0.9698(3) 1.4187(3) 1.6396(3) 0.0191(6) Uani 1 1 d . . .
H12A H 0.9549 1.4610 1.7051 0.023 Uiso 1 1 calc R . .
C13 C 0.8692(4) 1.3448(3) 1.5358(3) 0.0186(6) Uani 1 1 d . . .
H13A H 0.7701 1.3262 1.5154 0.022 Uiso 1 1 calc R . .
C14 C 1.0717(3) 1.3483(3) 1.5245(3) 0.0151(6) Uani 1 1 d . . .
H14A H 1.1423 1.3337 1.4965 0.018 Uiso 1 1 calc R . .
S1 S 1.50930(9) 1.32431(8) 2.55599(8) 0.02270(19) Uani 1 1 d . . .
O2 O 1.4303(3) 1.3870(3) 2.6188(2) 0.0318(6) Uani 1 1 d . . .
C15 C 1.3972(5) 1.2934(4) 2.3971(3) 0.0394(10) Uani 1 1 d . . .
H15A H 1.3930 1.3729 2.3649 0.059 Uiso 1 1 calc R . .
H15B H 1.3016 1.2507 2.3852 0.059 Uiso 1 1 calc R . .
H15C H 1.4347 1.2396 2.3530 0.059 Uiso 1 1 calc R . .
C16 C 1.4982(6) 1.1702(4) 2.5883(4) 0.0436(11) Uani 1 1 d . . .
H16A H 1.5565 1.1722 2.6760 0.065 Uiso 1 1 calc R . .
H16B H 1.5328 1.1211 2.5377 0.065 Uiso 1 1 calc R . .
H16C H 1.3992 1.1313 2.5693 0.065 Uiso 1 1 calc R . .
S2 S 1.8713(4) 1.1095(3) 2.7346(3) 0.1128(11) Uani 0.75 1 d P . .
O3 O 1.7609(4) 1.0289(5) 2.7178(4) 0.0528(12) Uani 0.75 1 d P . .
C17 C 1.9448(5) 1.0578(5) 2.6363(5) 0.0270(10) Uani 0.75 1 d P . .
H17A H 1.8721 1.0373 2.5513 0.041 Uiso 0.75 1 calc PR . .
H17B H 1.9806 0.9827 2.6608 0.041 Uiso 0.75 1 calc PR . .
H17C H 2.0233 1.1242 2.6412 0.041 Uiso 0.75 1 calc PR . .
C18 C 2.0048(6) 1.1381(7) 2.8653(6) 0.0479(15) Uani 0.75 1 d P . .
H18A H 1.9764 1.1687 2.9301 0.072 Uiso 0.75 1 calc PR . .
H18B H 2.0808 1.2023 2.8628 0.072 Uiso 0.75 1 calc PR . .
H18C H 2.0390 1.0609 2.8831 0.072 Uiso 0.75 1 calc PR . .

loop_
_atom_site_aniso_label
_atom_site_aniso_U_11
_atom_site_aniso_U_22
_atom_site_aniso_U_33
_atom_site_aniso_U_23
_atom_site_aniso_U_13
_atom_site_aniso_U_12
Pd 0.01283(15) 0.01156(14) 0.01090(14) 0.00132(9) 0.00370(10) 0.00373(9)
Cl1 0.0176(4) 0.0208(4) 0.0173(4) -0.0006(3) 0.0086(3) 0.0018(3)
Cl2 0.0175(4) 0.0221(4) 0.0168(4) -0.0006(3) 0.0080(3) -0.0004(3)
Cl3 0.0409(5) 0.0387(5) 0.0216(4) -0.0006(4) 0.0171(4) 0.0192(4)
O1 0.0285(13) 0.0163(10) 0.0164(11) 0.0049(8) 0.0127(9) 0.0113(9)
N1 0.0155(13) 0.0155(12) 0.0149(12) 0.0018(10) 0.0060(10) 0.0047(10)
N2 0.0183(13) 0.0133(12) 0.0139(12) 0.0022(9) 0.0037(10) 0.0035(10)
N3 0.0160(13) 0.0154(12) 0.0109(12) 0.0026(9) 0.0039(10) 0.0058(10)
N4 0.0172(13) 0.0150(12) 0.0141(12) 0.0038(10) 0.0062(10) 0.0053(10)
C1 0.0234(17) 0.0177(14) 0.0161(15) 0.0033(12) 0.0083(13) 0.0046(12)
C2 0.0235(17) 0.0220(15) 0.0136(14) 0.0052(12) 0.0070(12) 0.0058(13)
C3 0.0184(15) 0.0146(13) 0.0164(14) 0.0031(11) 0.0064(12) 0.0063(11)
C4 0.0161(15) 0.0139(14) 0.0163(14) 0.0001(11) -0.0001(11) 0.0018(11)
C5 0.0171(15) 0.0123(13) 0.0138(14) 0.0005(11) 0.0039(11) 0.0015(11)
C6 0.0258(17) 0.0171(14) 0.0134(14) 0.0021(11) 0.0057(12) 0.0044(13)
C7 0.0219(16) 0.0215(15) 0.0147(14) -0.0022(12) 0.0071(12) 0.0071(13)
C8 0.0187(15) 0.0130(13) 0.0163(14) 0.0008(11) 0.0048(12) 0.0060(11)
C9 0.0150(14) 0.0111(13) 0.0133(14) -0.0003(11) 0.0022(11) 0.0029(11)
C10 0.0159(15) 0.0109(13) 0.0145(14) -0.0009(11) 0.0052(11) 0.0014(11)
C11 0.0179(15) 0.0129(13) 0.0135(14) 0.0022(11) 0.0041(11) 0.0026(11)
C12 0.0190(16) 0.0198(15) 0.0193(15) 0.0008(12) 0.0097(13) 0.0032(12)
C13 0.0192(16) 0.0198(15) 0.0196(15) 0.0023(12) 0.0102(12) 0.0067(12)
C14 0.0181(15) 0.0131(13) 0.0136(14) 0.0015(11) 0.0056(11) 0.0043(11)
S1 0.0231(4) 0.0309(4) 0.0206(4) 0.0075(3) 0.0134(3) 0.0102(3)
O2 0.0463(17) 0.0402(15) 0.0288(14) 0.0171(12) 0.0267(13) 0.0273(13)
C15 0.047(3) 0.055(3) 0.0207(18) 0.0054(17) 0.0121(17) 0.027(2)
C16 0.073(3) 0.033(2) 0.046(3) 0.0174(19) 0.037(2) 0.030(2)
S2 0.100(2) 0.144(3) 0.0914(19) 0.0359(19) 0.0481(17) -0.0110(19)
O3 0.024(2) 0.089(3) 0.048(2) 0.041(2) 0.0117(18) 0.011(2)
C17 0.027(2) 0.035(3) 0.035(3) 0.029(2) 0.018(2) 0.022(2)
C18 0.015(3) 0.077(4) 0.050(4) 0.000(3) 0.014(2) 0.009(3)

loop_
_atom_type_symbol
_atom_type_description
_atom_type_scat_dispersion_real
_atom_type_scat_dispersion_imag
_atom_type_scat_source
C C 0.0033 0.0016 'International Tables Vol C Tables 4.2.6.8 and 6.1.1.4'
H H 0.0000 0.0000 'International Tables Vol C Tables 4.2.6.8 and 6.1.1.4'
N N 0.0061 0.0033 'International Tables Vol C Tables 4.2.6.8 and 6.1.1.4'
O O 0.0106 0.0060 'International Tables Vol C Tables 4.2.6.8 and 6.1.1.4'
S S 0.1246 0.1234 'International Tables Vol C Tables 4.2.6.8 and 6.1.1.4'
Cl Cl 0.1484 0.1585 'International Tables Vol C Tables 4.2.6.8 and 6.1.1.4'
Pd Pd -0.9988 1.0072 'International Tables Vol C Tables 4.2.6.8 and 6.1.1.4'

loop_
_geom_angle_atom_site_label_1
_geom_angle_atom_site_label_2
_geom_angle_atom_site_label_3
_geom_angle
_geom_angle_site_symmetry_1
_geom_angle_site_symmetry_3
_geom_angle_publ_flag
N1 Pd N4 177.81(9) . 2_778 ?
N1 Pd Cl1 89.84(8) . . ?
N4 Pd Cl1 90.99(8) 2_778 . ?
N1 Pd Cl2 89.09(8) . . ?
N4 Pd Cl2 90.17(8) 2_778 . ?
Cl1 Pd Cl2 177.29(3) . . ?
C10 O1 H0A 109.5 . . ?
C3 N1 C1 106.8(3) . . ?
C3 N1 Pd 124.1(2) . . ?
C1 N1 Pd 128.9(2) . . ?
C3 N2 C2 108.0(3) . . ?
C3 N2 C4 125.5(3) . . ?
C2 N2 C4 126.5(3) . . ?
C14 N3 C12 107.7(3) . . ?
C14 N3 C11 126.6(3) . . ?
C12 N3 C11 125.5(3) . . ?
C14 N4 C13 106.6(3) . . ?
C14 N4 Pd 127.6(2) . 2_778 ?
C13 N4 Pd 125.8(2) . 2_778 ?
C2 C1 N1 108.2(3) . . ?
C2 C1 H1B 125.9 . . ?
N1 C1 H1B 125.9 . . ?
C1 C2 N2 106.4(3) . . ?
C1 C2 H2A 126.8 . . ?
N2 C2 H2A 126.8 . . ?
N1 C3 N2 110.5(3) . . ?
N1 C3 H3A 124.7 . . ?
N2 C3 H3A 124.7 . . ?
N2 C4 C5 112.6(2) . . ?
N2 C4 H4A 109.1 . . ?
C5 C4 H4A 109.1 . . ?
N2 C4 H4B 109.1 . . ?
C5 C4 H4B 109.1 . . ?
H4A C4 H4B 107.8 . . ?
C6 C5 C10 119.8(3) . . ?
C6 C5 C4 120.4(3) . . ?
C10 C5 C4 119.8(3) . . ?
C7 C6 C5 120.2(3) . . ?
C7 C6 H6A 119.9 . . ?
C5 C6 H6A 119.9 . . ?
C6 C7 C8 120.4(3) . . ?
C6 C7 Cl3 120.4(2) . . ?
C8 C7 Cl3 119.3(2) . . ?
C9 C8 C7 120.4(3) . . ?
C9 C8 H8A 119.8 . . ?
C7 C8 H8A 119.8 . . ?
C8 C9 C10 119.5(3) . . ?
C8 C9 C11 118.2(3) . . ?
C10 C9 C11 122.3(3) . . ?
O1 C10 C9 123.7(3) . . ?
O1 C10 C5 116.4(3) . . ?
C9 C10 C5 119.8(3) . . ?
N3 C11 C9 111.4(2) . . ?
N3 C11 H11A 109.3 . . ?
C9 C11 H11A 109.3 . . ?
N3 C11 H11B 109.3 . . ?
C9 C11 H11B 109.3 . . ?
H11A C11 H11B 108.0 . . ?
C13 C12 N3 106.5(3) . . ?
C13 C12 H12A 126.7 . . ?
N3 C12 H12A 126.7 . . ?
C12 C13 N4 108.9(3) . . ?
C12 C13 H13A 125.6 . . ?
N4 C13 H13A 125.6 . . ?
N4 C14 N3 110.3(3) . . ?
N4 C14 H14A 124.8 . . ?
N3 C14 H14A 124.8 . . ?
O2 S1 C15 105.65(18) . . ?
O2 S1 C16 106.40(18) . . ?
C15 S1 C16 99.9(2) . . ?
S1 C15 H15A 109.5 . . ?
S1 C15 H15B 109.5 . . ?
H15A C15 H15B 109.5 . . ?
S1 C15 H15C 109.5 . . ?
H15A C15 H15C 109.5 . . ?
H15B C15 H15C 109.5 . . ?
S1 C16 H16A 109.5 . . ?
S1 C16 H16B 109.5 . . ?
H16A C16 H16B 109.5 . . ?
S1 C16 H16C 109.5 . . ?
H16A C16 H16C 109.5 . . ?
H16B C16 H16C 109.5 . . ?
O3 S2 C18 119.8(4) . . ?
O3 S2 C17 108.9(4) . . ?
C18 S2 C17 101.5(3) . . ?
S2 C17 H17A 109.5 . . ?
S2 C17 H17B 109.5 . . ?
H17A C17 H17B 109.5 . . ?
S2 C17 H17C 109.5 . . ?
H17A C17 H17C 109.5 . . ?
H17B C17 H17C 109.5 . . ?
S2 C18 H18A 109.5 . . ?
S2 C18 H18B 109.5 . . ?
H18A C18 H18B 109.5 . . ?
S2 C18 H18C 109.5 . . ?
H18A C18 H18C 109.5 . . ?
H18B C18 H18C 109.5 . . ?

loop_
_geom_bond_atom_site_label_1
_geom_bond_atom_site_label_2
_geom_bond_distance
_geom_bond_site_symmetry_2
_geom_bond_publ_flag
Pd N1 2.017(3) . ?
Pd N4 2.030(3) 2_778 ?
Pd Cl1 2.2965(8) . ?
Pd Cl2 2.2994(8) . ?
Cl3 C7 1.737(3) . ?
O1 C10 1.355(3) . ?
O1 H0A 0.8400 . ?
N1 C3 1.321(4) . ?
N1 C1 1.385(4) . ?
N2 C3 1.344(4) . ?
N2 C2 1.370(4) . ?
N2 C4 1.479(4) . ?
N3 C14 1.347(4) . ?
N3 C12 1.375(4) . ?
N3 C11 1.476(4) . ?
N4 C14 1.319(4) . ?
N4 C13 1.385(4) . ?
N4 Pd 2.030(3) 2_778 ?
C1 C2 1.370(5) . ?
C1 H1B 0.9500 . ?
C2 H2A 0.9500 . ?
C3 H3A 0.9500 . ?
C4 C5 1.522(4) . ?
C4 H4A 0.9900 . ?
C4 H4B 0.9900 . ?
C5 C6 1.386(4) . ?
C5 C10 1.400(4) . ?
C6 C7 1.388(4) . ?
C6 H6A 0.9500 . ?
C7 C8 1.382(4) . ?
C8 C9 1.390(4) . ?
C8 H8A 0.9500 . ?
C9 C10 1.403(4) . ?
C9 C11 1.514(4) . ?
C11 H11A 0.9900 . ?
C11 H11B 0.9900 . ?
C12 C13 1.350(5) . ?
C12 H12A 0.9500 . ?
C13 H13A 0.9500 . ?
C14 H14A 0.9500 . ?
S1 O2 1.514(2) . ?
S1 C15 1.763(4) . ?
S1 C16 1.756(4) . ?
C15 H15A 0.9800 . ?
C15 H15B 0.9800 . ?
C15 H15C 0.9800 . ?
C16 H16A 0.9800 . ?
C16 H16B 0.9800 . ?
C16 H16C 0.9800 . ?
S2 O3 1.265(5) . ?
S2 C18 1.599(7) . ?
S2 C17 1.735(6) . ?
C17 H17A 0.9800 . ?
C17 H17B 0.9800 . ?
C17 H17C 0.9800 . ?
C18 H18A 0.9800 . ?
C18 H18B 0.9800 . ?
C18 H18C 0.9800 . ?
